data_7048472
loop_
_publ_author_name
'Gerschel, P.'
'Warm, K.'
'Farquhar, E. R.'
'Englert, U.'
'Reback, M. L.'
'Siegmund, D.'
'Ray, K.'
'Apfel, U.-P.'

_publ_section_title
;
 Sulfur substitution in a Ni(cyclam) derivative results in lower
 overpotential for CO<sub>2</sub> reduction and enhanced proton reduction.
;
_journal_issue 18
_journal_name_full 'Dalton transactions (Cambridge, England : 2003)'
_journal_page_first 5923
_journal_page_last 5932
_journal_paper_doi 10.1039/c8dt04740e
_journal_volume 48
_journal_year 2019
_chemical_formula_sum 'C14 H28 Cl2 N4 Ni O9 S2'
_chemical_formula_weight 590.13
_space_group_crystal_system monoclinic
_space_group_IT_number 15
_space_group_name_Hall '-I 2ya'
_space_group_name_H-M_alt 'I 1 2/a 1'
_symmetry_space_group_name_Hall '-I 2ya'
_symmetry_space_group_name_H-M 'I 1 2/a 1'
_atom_sites_solution_hydrogens geom
_audit_creation_method SHELXL-2013
_audit_update_record
;
2017-03-21 deposited with the CCDC.
2018-12-26 downloaded from the CCDC.
;
_cell_angle_alpha 90
_cell_angle_beta 90.0587(7)
_cell_angle_gamma 90
_cell_formula_units_Z 8
_cell_length_a 12.3784(2)
_cell_length_b 19.1075(3)
_cell_length_c 21.1751(3)
_cell_measurement_reflns_used 9907
_cell_measurement_temperature 100(2)
_cell_measurement_theta_max 25.39
_cell_measurement_theta_min 2.75
_cell_volume 5008.34(13)
_computing_cell_refinement 'Bruker SAINT'
_computing_data_collection 'Bruker APEX2'
_computing_data_reduction 'Bruker SAINT'
_computing_structure_refinement 'SHELXL-2013 (Sheldrick, 2013)'
_computing_structure_solution 'SHELXS-97 (Sheldrick 2008)'
_diffrn_ambient_temperature 100(2)
_diffrn_measured_fraction_theta_full 0.986
_diffrn_measured_fraction_theta_max 0.992
_diffrn_measurement_device_type 'Bruker APEX-II CCD'
_diffrn_measurement_method '\f and \w scans'
_diffrn_radiation_type MoK\a
_diffrn_radiation_wavelength 0.71073
_diffrn_reflns_av_R_equivalents 0.0475
_diffrn_reflns_av_unetI/netI 0.0206
_diffrn_reflns_Laue_measured_fraction_full 0.986
_diffrn_reflns_Laue_measured_fraction_max 0.992
_diffrn_reflns_limit_h_max 14
_diffrn_reflns_limit_h_min -14
_diffrn_reflns_limit_k_max 22
_diffrn_reflns_limit_k_min -22
_diffrn_reflns_limit_l_max 25
_diffrn_reflns_limit_l_min -25
_diffrn_reflns_number 47955
_diffrn_reflns_point_group_measured_fraction_full 0.986
_diffrn_reflns_point_group_measured_fraction_max 0.992
_diffrn_reflns_theta_full 25.242
_diffrn_reflns_theta_max 25.178
_diffrn_reflns_theta_min 2.859
_exptl_absorpt_coefficient_mu 1.204
_exptl_absorpt_correction_T_max 0.745210
_exptl_absorpt_correction_T_min 0.677578
_exptl_absorpt_correction_type multi-scan
_exptl_absorpt_process_details SADABS
_exptl_crystal_colour violet
_exptl_crystal_density_diffrn 1.565
_exptl_crystal_description rod
_exptl_crystal_F_000 2448
_exptl_crystal_size_max 0.360
_exptl_crystal_size_mid 0.140
_exptl_crystal_size_min 0.080
_refine_diff_density_max 1.851
_refine_diff_density_min -1.595
_refine_diff_density_rms 0.139
_refine_ls_extinction_method none
_refine_ls_goodness_of_fit_ref 1.027
_refine_ls_hydrogen_treatment constr
_refine_ls_matrix_type full
_refine_ls_number_parameters 258
_refine_ls_number_reflns 4464
_refine_ls_number_restraints 56
_refine_ls_restrained_S_all 1.080
_refine_ls_R_factor_all 0.0817
_refine_ls_R_factor_gt 0.0757
_refine_ls_shift/su_max 0.004
_refine_ls_shift/su_mean 0.000
_refine_ls_structure_factor_coef Fsqd
_refine_ls_weighting_details 'w=1/[\s^2^(Fo^2^)+(0.0754P)^2^+94.9081P] where P=(Fo^2^+2Fc^2^)/3'
_refine_ls_weighting_scheme calc
_refine_ls_wR_factor_gt 0.1859
_refine_ls_wR_factor_ref 0.1919
_reflns_Friedel_coverage 0.000
_reflns_number_gt 4169
_reflns_number_total 4464
_reflns_threshold_expression 'I > 2\s(I)'
_cod_data_source_file c8dt04740e2.cif
_cod_data_source_block kw131_twin3
_cod_depositor_comments 'Adding full bibliography for 7048472.cif.'
_cod_database_code 7048472
_shelx_space_group_comment
;
The symmetry employed for this shelxl refinement is uniquely defined
by the following loop, which should always be used as a source of
symmetry information in preference to the above space-group names.
They are only intended as comments.
;
_shelx_estimated_absorpt_t_min 0.671
_shelx_estimated_absorpt_t_max 0.910
_shelxl_version_number 2013-4

loop_
_space_group_symop_operation_xyz
'x, y, z'
'-x+1/2, y, -z'
'x+1/2, y+1/2, z+1/2'
'-x+1, y+1/2, -z+1/2'
'-x, -y, -z'
'x-1/2, -y, z'
'-x+1/2, -y+1/2, -z+1/2'
'x, -y+1/2, z+1/2'

loop_
_atom_site_label
_atom_site_type_symbol
_atom_site_fract_x
_atom_site_fract_y
_atom_site_fract_z
_atom_site_U_iso_or_equiv
_atom_site_adp_type
_atom_site_occupancy
_atom_site_site_symmetry_order
_atom_site_calc_flag
_atom_site_refinement_flags_posn
_atom_site_refinement_flags_adp
_atom_site_refinement_flags_occupancy
_atom_site_disorder_assembly
_atom_site_disorder_group
Ni1 Ni 0.00022(6) 0.22417(2) 0.17360(2) 0.01646(9) Uani 1 1 d . . . . .
S1A S 0.19178(13) 0.24684(8) 0.17022(7) 0.0224(3) Uani 0.6694(16) 1 d D . P A 1
S2A S -0.18700(14) 0.20425(8) 0.18024(8) 0.0270(4) Uani 0.6694(16) 1 d D . P A 1
N1A N -0.0018(3) 0.28543(15) 0.08911(14) 0.0269(3) Uiso 0.6694(16) 1 d D U P A 1
N2A N 0.0065(3) 0.12849(15) 0.12372(14) 0.0269(3) Uiso 0.6694(16) 1 d D U P A 1
C1A C 0.1968(5) 0.2792(3) 0.0895(3) 0.0269(3) Uiso 0.6694(16) 1 d D U P A 1
H1A H 0.2649 0.3052 0.0822 0.032 Uiso 0.6694(16) 1 calc R U P A 1
H1B H 0.1933 0.2397 0.0593 0.032 Uiso 0.6694(16) 1 calc R U P A 1
C2A C 0.1007(4) 0.3269(3) 0.0809(3) 0.0269(3) Uiso 0.6694(16) 1 d D U P A 1
H2A H 0.1034 0.3652 0.1124 0.032 Uiso 0.6694(16) 1 calc R U P A 1
H2B H 0.1024 0.3481 0.0382 0.032 Uiso 0.6694(16) 1 calc R U P A 1
C3A C -0.0958(4) 0.3326(3) 0.0824(3) 0.0269(3) Uiso 0.6694(16) 1 d D U P A 1
H3A H -0.0861 0.3598 0.0431 0.032 Uiso 0.6694(16) 1 calc R U P A 1
H3B H -0.0938 0.3662 0.1179 0.032 Uiso 0.6694(16) 1 calc R U P A 1
C4A C -0.2091(5) 0.2999(3) 0.0807(3) 0.0269(3) Uiso 0.6694(16) 1 d D U P A 1
H4A H -0.2589 0.3346 0.0617 0.032 Uiso 0.6694(16) 1 calc R U P A 1
H4B H -0.2067 0.2591 0.0519 0.032 Uiso 0.6694(16) 1 calc R U P A 1
C5A C -0.2577(5) 0.2757(3) 0.1430(3) 0.0269(3) Uiso 0.6694(16) 1 d D U P A 1
H5A H -0.3334 0.2613 0.1354 0.032 Uiso 0.6694(16) 1 calc R U P A 1
H5B H -0.2590 0.3159 0.1725 0.032 Uiso 0.6694(16) 1 calc R U P A 1
C6A C -0.1924(5) 0.1333(3) 0.1238(3) 0.0269(3) Uiso 0.6694(16) 1 d D U P A 1
H6A H -0.2606 0.1068 0.1283 0.032 Uiso 0.6694(16) 1 calc R U P A 1
H6B H -0.1876 0.1515 0.0801 0.032 Uiso 0.6694(16) 1 calc R U P A 1
C7A C -0.0961(5) 0.0870(3) 0.1387(3) 0.0269(3) Uiso 0.6694(16) 1 d D U P A 1
H7A H -0.0989 0.0439 0.1128 0.032 Uiso 0.6694(16) 1 calc R U P A 1
H7B H -0.0969 0.0735 0.1838 0.032 Uiso 0.6694(16) 1 calc R U P A 1
C8A C 0.1035(5) 0.0839(3) 0.1394(3) 0.0269(3) Uiso 0.6694(16) 1 d D U P A 1
H8A H 0.1059 0.0779 0.1858 0.032 Uiso 0.6694(16) 1 calc R U P A 1
H8B H 0.0919 0.0370 0.1207 0.032 Uiso 0.6694(16) 1 calc R U P A 1
C9A C 0.2126(5) 0.1099(3) 0.1182(3) 0.0269(3) Uiso 0.6694(16) 1 d . U P A 1
H9A H 0.2056 0.1310 0.0757 0.032 Uiso 0.6694(16) 1 calc R U P A 1
H9B H 0.2628 0.0697 0.1149 0.032 Uiso 0.6694(16) 1 calc R U P A 1
C10A C 0.2601(5) 0.1638(3) 0.1632(3) 0.0269(3) Uiso 0.6694(16) 1 d D U P A 1
H10A H 0.3354 0.1732 0.1499 0.032 Uiso 0.6694(16) 1 calc R U P A 1
H10B H 0.2634 0.1425 0.2058 0.032 Uiso 0.6694(16) 1 calc R U P A 1
S1B S 0.1862(2) 0.20038(17) 0.17574(16) 0.0276(8) Uani 0.3306(16) 1 d D . P A 2
S2B S -0.1939(2) 0.24708(16) 0.17365(14) 0.0195(7) Uani 0.3306(16) 1 d D . P A 2
N1B N -0.0018(3) 0.28543(15) 0.08911(14) 0.0269(3) Uiso 0.3306(16) 1 d D U P A 2
N2B N 0.0065(3) 0.12849(15) 0.12372(14) 0.0269(3) Uiso 0.3306(16) 1 d D U P A 2
C1B C 0.2475(9) 0.2734(5) 0.1354(4) 0.0269(3) Uiso 0.3306(16) 1 d D U P A 2
H1B1 H 0.2547 0.3117 0.1666 0.032 Uiso 0.3306(16) 1 calc R U P A 2
H1B2 H 0.3218 0.2590 0.1238 0.032 Uiso 0.3306(16) 1 calc R U P A 2
C2B C 0.1965(7) 0.3046(6) 0.0769(5) 0.0269(3) Uiso 0.3306(16) 1 d D U P A 2
H2B1 H 0.2447 0.3424 0.0618 0.032 Uiso 0.3306(16) 1 calc R U P A 2
H2B2 H 0.1960 0.2678 0.0439 0.032 Uiso 0.3306(16) 1 calc R U P A 2
C3B C 0.0838(7) 0.3343(5) 0.0808(7) 0.0269(3) Uiso 0.3306(16) 1 d D U P A 2
H3B1 H 0.0817 0.3679 0.1164 0.032 Uiso 0.3306(16) 1 calc R U P A 2
H3B2 H 0.0697 0.3611 0.0416 0.032 Uiso 0.3306(16) 1 calc R U P A 2
C4B C -0.1000(7) 0.3264(5) 0.0821(7) 0.0269(3) Uiso 0.3306(16) 1 d D U P A 2
H4B1 H -0.1038 0.3458 0.0388 0.032 Uiso 0.3306(16) 1 calc R U P A 2
H4B2 H -0.0987 0.3661 0.1122 0.032 Uiso 0.3306(16) 1 calc R U P A 2
C5B C -0.1993(8) 0.2815(6) 0.0946(4) 0.0269(3) Uiso 0.3306(16) 1 d D U P A 2
H5B1 H -0.2020 0.2425 0.0639 0.032 Uiso 0.3306(16) 1 calc R U P A 2
H5B2 H -0.2654 0.3101 0.0892 0.032 Uiso 0.3306(16) 1 calc R U P A 2
C6B C -0.2646(9) 0.1635(4) 0.1713(5) 0.0269(3) Uiso 0.3306(16) 1 d D U P A 2
H6B1 H -0.2657 0.1439 0.2145 0.032 Uiso 0.3306(16) 1 calc R U P A 2
H6B2 H -0.3405 0.1724 0.1588 0.032 Uiso 0.3306(16) 1 calc R U P A 2
C7B C -0.2189(7) 0.1094(6) 0.1277(5) 0.0269(3) Uiso 0.3306(16) 1 d D U P A 2
H7B1 H -0.2401 0.1232 0.0844 0.032 Uiso 0.3306(16) 1 calc R U P A 2
H7B2 H -0.2574 0.0651 0.1370 0.032 Uiso 0.3306(16) 1 calc R U P A 2
C8B C -0.0960(6) 0.0913(6) 0.1254(6) 0.0269(3) Uiso 0.3306(16) 1 d D U P A 2
H8B1 H -0.0870 0.0598 0.1621 0.032 Uiso 0.3306(16) 1 calc R U P A 2
H8B2 H -0.0911 0.0604 0.0879 0.032 Uiso 0.3306(16) 1 calc R U P A 2
C9B C 0.0837(8) 0.0787(6) 0.1268(6) 0.0269(3) Uiso 0.3306(16) 1 d D U P A 2
H9B1 H 0.0764 0.0424 0.0938 0.032 Uiso 0.3306(16) 1 calc R U P A 2
H9B2 H 0.0901 0.0570 0.1691 0.032 Uiso 0.3306(16) 1 calc R U P A 2
C10B C 0.1744(11) 0.1327(5) 0.1127(5) 0.0269(3) Uiso 0.3306(16) 1 d D U P A 2
H10C H 0.1591 0.1559 0.0719 0.032 Uiso 0.3306(16) 1 calc R U P A 2
H10D H 0.2442 0.1077 0.1087 0.032 Uiso 0.3306(16) 1 calc R U P A 2
N4 N 0.0083(5) 0.17050(16) 0.25971(14) 0.0382(10) Uani 1 1 d . . . . .
N3A N -0.0193(5) 0.3139(3) 0.2239(3) 0.0089(12) Uiso 0.471(6) 1 d . . P A 1
C11A C -0.0244(5) 0.3696(3) 0.2490(3) 0.0134(15) Uiso 0.471(6) 1 d D . P A 1
C12A C -0.0553(8) 0.4368(4) 0.2779(4) 0.0273(19) Uiso 0.471(6) 1 d D . P A 1
H12D H -0.0347 0.4753 0.2498 0.041 Uiso 0.471(6) 1 calc R U P A 1
H12E H -0.0180 0.4421 0.3185 0.041 Uiso 0.471(6) 1 calc R U P A 1
H12F H -0.1335 0.4377 0.2848 0.041 Uiso 0.471(6) 1 calc R U P A 1
N3B N 0.0127(7) 0.3163(3) 0.2235(3) 0.0316(15) Uiso 0.529(6) 1 d . . P A 2
C11B C 0.0264(6) 0.3673(4) 0.2471(4) 0.0299(19) Uiso 0.529(6) 1 d D . P A 2
C12B C 0.0152(9) 0.4369(4) 0.2790(4) 0.043(2) Uiso 0.529(6) 1 d D . P A 2
H12A H 0.0836 0.4494 0.2994 0.064 Uiso 0.529(6) 1 calc R U P A 2
H12B H -0.0420 0.4343 0.3109 0.064 Uiso 0.529(6) 1 calc R U P A 2
H12C H -0.0035 0.4726 0.2476 0.064 Uiso 0.529(6) 1 calc R U P A 2
C13 C 0.0092(6) 0.1511(2) 0.31026(18) 0.0397(12) Uani 1 1 d . . . . .
C14 C 0.0096(7) 0.1274(2) 0.37610(18) 0.0443(13) Uani 1 1 d . . . . .
H14A H -0.0129 0.1660 0.4037 0.067 Uiso 1 1 calc R U . . .
H14B H 0.0826 0.1124 0.3878 0.067 Uiso 1 1 calc R U . . .
H14C H -0.0406 0.0881 0.3809 0.067 Uiso 1 1 calc R U . . .
Cl1 Cl 0.50246(12) 0.16145(4) 0.05366(4) 0.0275(2) Uani 1 1 d . . . . .
O1 O 0.4131(4) 0.1904(3) 0.0254(2) 0.1174(18) Uani 1 1 d . . . . .
O2 O 0.5953(4) 0.1810(3) 0.0173(2) 0.0837(17) Uani 1 1 d . . . . .
O3 O 0.5187(7) 0.1826(3) 0.11718(17) 0.103(2) Uani 1 1 d . . . . .
O4 O 0.4919(8) 0.0893(2) 0.0533(3) 0.125(2) Uani 1 1 d . . . . .
Cl2A Cl 0.22758(14) 0.49725(10) 0.19235(8) 0.0260(4) Uiso 0.563(3) 1 d D . P B 1
O7A O 0.2302(9) 0.5013(6) 0.2599(3) 0.080(2) Uiso 0.563(3) 1 d D . P B 1
O8A O 0.1329(6) 0.4839(6) 0.1602(5) 0.098(3) Uiso 0.563(3) 1 d D . P B 1
Cl2B Cl 0.2925(2) 0.50656(14) 0.18770(13) 0.0400(6) Uiso 0.437(3) 1 d D . P B 2
O7B O 0.3973(5) 0.5147(5) 0.1661(4) 0.051(2) Uiso 0.437(3) 1 d D . P B 2
O8B O 0.2983(8) 0.5048(5) 0.2553(3) 0.053(2) Uiso 0.437(3) 1 d D . P B 2
O5 O 0.2319(8) 0.5632(4) 0.1674(5) 0.211(5) Uiso 1 1 d D . . . .
O6 O 0.2556(5) 0.4347(2) 0.1720(3) 0.0868(16) Uiso 1 1 d D . . . .
O10 O 0.2500 0.4992(9) 0.0000 0.088(3) Uiso 0.698(9) 2 d S . P . .
O11 O 0.0000 0.5000 0.0000 0.065(2) Uiso 0.689(9) 2 d S . P . .
O12 O 0.3924(8) 0.4990(9) 0.0000(9) 0.044(2) Uiso 0.322(5) 1 d . . P . .

loop_
_atom_site_aniso_label
_atom_site_aniso_U_11
_atom_site_aniso_U_22
_atom_site_aniso_U_33
_atom_site_aniso_U_23
_atom_site_aniso_U_13
_atom_site_aniso_U_12
Ni1 0.02648(19) 0.01159(16) 0.01131(16) 0.00044(15) -0.0007(4) 0.0018(2)
S1A 0.0330(7) 0.0159(6) 0.0183(6) 0.0053(6) 0.0003(6) -0.0014(6)
S2A 0.0333(8) 0.0249(7) 0.0229(7) 0.0064(6) -0.0029(7) 0.0045(7)
S1B 0.0121(12) 0.0381(16) 0.0326(16) 0.0036(15) 0.0015(13) 0.0103(12)
S2B 0.0111(11) 0.0288(14) 0.0187(13) -0.0031(12) 0.0024(11) 0.0042(11)
N4 0.075(3) 0.0222(14) 0.0176(14) 0.0035(12) 0.004(3) -0.002(3)
C13 0.076(3) 0.0192(17) 0.0236(17) 0.0019(14) -0.008(3) 0.001(3)
C14 0.082(3) 0.030(2) 0.0206(17) 0.0075(15) -0.004(3) 0.003(3)
Cl1 0.0400(4) 0.0274(4) 0.0151(3) 0.0032(3) 0.0027(7) 0.0010(6)
O1 0.057(2) 0.193(4) 0.102(3) 0.105(3) 0.031(2) 0.063(3)
O2 0.043(2) 0.164(5) 0.044(2) 0.047(2) 0.0019(19) -0.026(3)
O3 0.175(6) 0.117(4) 0.0183(16) -0.003(2) 0.009(3) -0.048(4)
O4 0.229(6) 0.038(2) 0.106(3) -0.010(2) 0.075(5) -0.039(4)

loop_
_atom_type_symbol
_atom_type_description
_atom_type_scat_dispersion_real
_atom_type_scat_dispersion_imag
_atom_type_scat_source
C C 0.0033 0.0016 'International Tables Vol C Tables 4.2.6.8 and 6.1.1.4'
H H 0.0000 0.0000 'International Tables Vol C Tables 4.2.6.8 and 6.1.1.4'
Cl Cl 0.1484 0.1585 'International Tables Vol C Tables 4.2.6.8 and 6.1.1.4'
N N 0.0061 0.0033 'International Tables Vol C Tables 4.2.6.8 and 6.1.1.4'
Ni Ni 0.3393 1.1124 'International Tables Vol C Tables 4.2.6.8 and 6.1.1.4'
O O 0.0106 0.0060 'International Tables Vol C Tables 4.2.6.8 and 6.1.1.4'
S S 0.1246 0.1234 'International Tables Vol C Tables 4.2.6.8 and 6.1.1.4'

loop_
_geom_angle_atom_site_label_1
_geom_angle_atom_site_label_2
_geom_angle_atom_site_label_3
_geom_angle
_geom_angle_site_symmetry_1
_geom_angle_site_symmetry_3
N3A Ni1 N4 87.85(18) . .
N3B Ni1 N4 88.2(2) . .
N3A Ni1 N2A 174.94(19) . .
N4 Ni1 N2A 90.56(12) . .
N3A Ni1 N1A 88.60(17) . .
N4 Ni1 N1A 175.64(15) . .
N2A Ni1 N1A 93.19(11) . .
N3B Ni1 S1B 94.7(2) . .
N4 Ni1 S1B 80.93(19) . .
N3A Ni1 S2A 89.28(17) . .
N4 Ni1 S2A 85.12(18) . .
N2A Ni1 S2A 85.79(12) . .
N1A Ni1 S2A 97.35(12) . .
N3A Ni1 S1A 88.95(17) . .
N4 Ni1 S1A 93.88(18) . .
N2A Ni1 S1A 95.96(12) . .
N1A Ni1 S1A 83.53(12) . .
S2A Ni1 S1A 178.00(6) . .
N3B Ni1 S2B 85.4(2) . .
N4 Ni1 S2B 97.67(19) . .
S1B Ni1 S2B 178.59(11) . .
C10A S1A C1A 101.8(3) . .
C10A S1A Ni1 107.8(2) . .
C1A S1A Ni1 97.1(2) . .
C5A S2A C6A 105.1(3) . .
C5A S2A Ni1 109.2(2) . .
C6A S2A Ni1 96.7(2) . .
C3A N1A C2A 109.3(4) . .
C3A N1A Ni1 115.0(3) . .
C2A N1A Ni1 112.1(3) . .
C8A N2A C7A 108.8(4) . .
C8A N2A Ni1 114.1(3) . .
C7A N2A Ni1 108.3(3) . .
C2A C1A S1A 106.9(4) . .
C2A C1A H1A 110.3 . .
S1A C1A H1A 110.3 . .
C2A C1A H1B 110.3 . .
S1A C1A H1B 110.3 . .
H1A C1A H1B 108.6 . .
N1A C2A C1A 109.4(5) . .
N1A C2A H2A 109.8 . .
C1A C2A H2A 109.8 . .
N1A C2A H2B 109.8 . .
C1A C2A H2B 109.8 . .
H2A C2A H2B 108.3 . .
N1A C3A C4A 118.3(5) . .
N1A C3A H3A 107.7 . .
C4A C3A H3A 107.7 . .
N1A C3A H3B 107.7 . .
C4A C3A H3B 107.7 . .
H3A C3A H3B 107.1 . .
C5A C4A C3A 117.6(5) . .
C5A C4A H4A 107.9 . .
C3A C4A H4A 107.9 . .
C5A C4A H4B 107.9 . .
C3A C4A H4B 107.9 . .
H4A C4A H4B 107.2 . .
C4A C5A S2A 114.7(4) . .
C4A C5A H5A 108.6 . .
S2A C5A H5A 108.6 . .
C4A C5A H5B 108.6 . .
S2A C5A H5B 108.6 . .
H5A C5A H5B 107.6 . .
C7A C6A S2A 105.8(4) . .
C7A C6A H6A 110.6 . .
S2A C6A H6A 110.6 . .
C7A C6A H6B 110.6 . .
S2A C6A H6B 110.6 . .
H6A C6A H6B 108.7 . .
C6A C7A N2A 107.9(5) . .
C6A C7A H7A 110.1 . .
N2A C7A H7A 110.1 . .
C6A C7A H7B 110.1 . .
N2A C7A H7B 110.1 . .
H7A C7A H7B 108.4 . .
C9A C8A N2A 117.5(5) . .
C9A C8A H8A 107.9 . .
N2A C8A H8A 107.9 . .
C9A C8A H8B 107.9 . .
N2A C8A H8B 107.9 . .
H8A C8A H8B 107.2 . .
C8A C9A C10A 112.5(5) . .
C8A C9A H9A 109.1 . .
C10A C9A H9A 109.1 . .
C8A C9A H9B 109.1 . .
C10A C9A H9B 109.1 . .
H9A C9A H9B 107.8 . .
C9A C10A S1A 117.8(5) . .
C9A C10A H10A 107.9 . .
S1A C10A H10A 107.9 . .
C9A C10A H10B 107.9 . .
S1A C10A H10B 107.9 . .
H10A C10A H10B 107.2 . .
C1B S1B C10B 103.4(5) . .
C1B S1B Ni1 104.7(4) . .
C10B S1B Ni1 92.6(4) . .
C5B S2B C6B 106.1(5) . .
C5B S2B Ni1 95.8(3) . .
C6B S2B Ni1 108.4(4) . .
C2B C1B S1B 121.1(8) . .
C2B C1B H1B1 107.1 . .
S1B C1B H1B1 107.1 . .
C2B C1B H1B2 107.1 . .
S1B C1B H1B2 107.1 . .
H1B1 C1B H1B2 106.8 . .
C3B C2B C1B 119.2(10) . .
C3B C2B H2B1 107.5 . .
C1B C2B H2B1 107.5 . .
C3B C2B H2B2 107.5 . .
C1B C2B H2B2 107.5 . .
H2B1 C2B H2B2 107.0 . .
C2B C3B H3B1 108.1 . .
C2B C3B H3B2 108.1 . .
H3B1 C3B H3B2 107.3 . .
C5B C4B H4B1 109.5 . .
C5B C4B H4B2 109.5 . .
H4B1 C4B H4B2 108.1 . .
C4B C5B S2B 109.8(8) . .
C4B C5B H5B1 109.7 . .
S2B C5B H5B1 109.7 . .
C4B C5B H5B2 109.7 . .
S2B C5B H5B2 109.7 . .
H5B1 C5B H5B2 108.2 . .
C7B C6B S2B 116.2(8) . .
C7B C6B H6B1 108.2 . .
S2B C6B H6B1 108.2 . .
C7B C6B H6B2 108.2 . .
S2B C6B H6B2 108.2 . .
H6B1 C6B H6B2 107.4 . .
C6B C7B C8B 122.8(9) . .
C6B C7B H7B1 106.6 . .
C8B C7B H7B1 106.6 . .
C6B C7B H7B2 106.6 . .
C8B C7B H7B2 106.6 . .
H7B1 C7B H7B2 106.6 . .
C7B C8B H8B1 102.6 . .
C7B C8B H8B2 102.6 . .
H8B1 C8B H8B2 105.0 . .
C10B C9B H9B1 113.3 . .
C10B C9B H9B2 113.3 . .
H9B1 C9B H9B2 110.6 . .
C9B C10B S1B 112.3(8) . .
C9B C10B H10C 109.2 . .
S1B C10B H10C 109.2 . .
C9B C10B H10D 109.2 . .
S1B C10B H10D 109.2 . .
H10C C10B H10D 107.9 . .
C13 N4 Ni1 169.5(3) . .
C11A N3A Ni1 173.5(5) . .
N3A C11A C12A 168.0(7) . .
C11A C12A H12D 109.5 . .
C11A C12A H12E 109.5 . .
H12D C12A H12E 109.5 . .
C11A C12A H12F 109.5 . .
H12D C12A H12F 109.5 . .
H12E C12A H12F 109.5 . .
C11B N3B Ni1 174.1(7) . .
N3B C11B C12B 165.8(9) . .
C11B C12B H12A 109.5 . .
C11B C12B H12B 109.5 . .
H12A C12B H12B 109.5 . .
C11B C12B H12C 109.5 . .
H12A C12B H12C 109.5 . .
H12B C12B H12C 109.5 . .
N4 C13 C14 178.9(5) . .
C13 C14 H14A 109.5 . .
C13 C14 H14B 109.5 . .
H14A C14 H14B 109.5 . .
C13 C14 H14C 109.5 . .
H14A C14 H14C 109.5 . .
H14B C14 H14C 109.5 . .
O1 Cl1 O4 108.8(5) . .
O1 Cl1 O3 114.3(4) . .
O4 Cl1 O3 107.5(3) . .
O1 Cl1 O2 107.9(3) . .
O4 Cl1 O2 109.4(4) . .
O3 Cl1 O2 108.8(4) . .
O6 Cl2A O5 134.3(5) . .
O6 Cl2A O8A 83.9(5) . .
O5 Cl2A O8A 90.8(6) . .
O6 Cl2A O7A 111.7(5) . .
O5 Cl2A O7A 109.6(6) . .
O8A Cl2A O7A 121.4(6) . .
Cl2A O8A O6 46.6(3) . .
O7B Cl2B O5 108.5(6) . .
O7B Cl2B O8B 106.7(6) . .
O5 Cl2B O8B 110.8(6) . .
O7B Cl2B O6 108.5(5) . .
O5 Cl2B O6 119.1(5) . .
O8B Cl2B O6 102.5(5) . .
Cl2A O6 O8A 49.5(4) . .
O12 O10 O12 179.8(16) . 2
O12 O11 O12 180.0(14) 6_565 2
O11 O12 O10 179.1(14) 2 .

loop_
_geom_bond_atom_site_label_1
_geom_bond_atom_site_label_2
_geom_bond_distance
_geom_bond_site_symmetry_2
Ni1 N3A 2.033(6) .
Ni1 N3B 2.060(7) .
Ni1 N4 2.094(3) .
Ni1 N2A 2.113(3) .
Ni1 N1A 2.138(3) .
Ni1 S1B 2.346(3) .
Ni1 S2A 2.3528(18) .
Ni1 S1A 2.4116(17) .
Ni1 S2B 2.443(3) .
S1A C10A 1.804(6) .
S1A C1A 1.819(6) .
S2A C5A 1.803(6) .
S2A C6A 1.808(6) .
N1A C3A 1.478(7) .
N1A C2A 1.507(7) .
N2A C8A 1.509(7) .
N2A C7A 1.531(7) .
C1A C2A 1.510(8) .
C1A H1A 0.9900 .
C1A H1B 0.9900 .
C2A H2A 0.9900 .
C2A H2B 0.9900 .
C3A C4A 1.535(8) .
C3A H3A 0.9900 .
C3A H3B 0.9900 .
C4A C5A 1.522(8) .
C4A H4A 0.9900 .
C4A H4B 0.9900 .
C5A H5A 0.9900 .
C5A H5B 0.9900 .
C6A C7A 1.516(8) .
C6A H6A 0.9900 .
C6A H6B 0.9900 .
C7A H7A 0.9900 .
C7A H7B 0.9900 .
C8A C9A 1.508(9) .
C8A H8A 0.9900 .
C8A H8B 0.9900 .
C9A C10A 1.521(9) .
C9A H9A 0.9900 .
C9A H9B 0.9900 .
C10A H10A 0.9900 .
C10A H10B 0.9900 .
S1B C1B 1.805(10) .
S1B C10B 1.864(10) .
S2B C5B 1.800(9) .
S2B C6B 1.821(9) .
C1B C2B 1.512(12) .
C1B H1B1 0.9900 .
C1B H1B2 0.9900 .
C2B C3B 1.509(11) .
C2B H2B1 0.9900 .
C2B H2B2 0.9900 .
C3B H3B1 0.9900 .
C3B H3B2 0.9900 .
C4B C5B 1.522(12) .
C4B H4B1 0.9900 .
C4B H4B2 0.9900 .
C5B H5B1 0.9900 .
C5B H5B2 0.9900 .
C6B C7B 1.497(12) .
C6B H6B1 0.9900 .
C6B H6B2 0.9900 .
C7B C8B 1.561(11) .
C7B H7B1 0.9900 .
C7B H7B2 0.9900 .
C8B H8B1 0.9900 .
C8B H8B2 0.9900 .
C9B C10B 1.553(16) .
C9B H9B1 0.9900 .
C9B H9B2 0.9900 .
C10B H10C 0.9900 .
C10B H10D 0.9900 .
N4 C13 1.133(5) .
N3A C11A 1.191(9) .
C11A C12A 1.473(9) .
C12A H12D 0.9800 .
C12A H12E 0.9800 .
C12A H12F 0.9800 .
N3B C11B 1.108(10) .
C11B C12B 1.498(10) .
C12B H12A 0.9800 .
C12B H12B 0.9800 .
C12B H12C 0.9800 .
C13 C14 1.466(5) .
C14 H14A 0.9800 .
C14 H14B 0.9800 .
C14 H14C 0.9800 .
Cl1 O1 1.373(5) .
Cl1 O4 1.385(4) .
Cl1 O3 1.418(4) .
Cl1 O2 1.434(5) .
Cl2A O6 1.317(5) .
Cl2A O5 1.367(7) .
Cl2A O8A 1.378(8) .
Cl2A O7A 1.434(6) .
O8A O6 1.803(10) .
Cl2B O7B 1.384(7) .
Cl2B O5 1.384(8) .
Cl2B O8B 1.434(7) .
Cl2B O6 1.485(5) .
O10 O12 1.762(10) .
O10 O12 1.762(10) 2
O11 O12 1.332(10) 6_565
O11 O12 1.332(10) 2
O12 O11 1.332(10) 2

loop_
_geom_torsion_atom_site_label_1
_geom_torsion_atom_site_label_2
_geom_torsion_atom_site_label_3
_geom_torsion_atom_site_label_4
_geom_torsion
C10A S1A C1A C2A 152.6(4)
Ni1 S1A C1A C2A 42.6(4)
C3A N1A C2A C1A 178.4(5)
Ni1 N1A C2A C1A 49.8(5)
S1A C1A C2A N1A -62.7(5)
C2A N1A C3A C4A 172.4(6)
Ni1 N1A C3A C4A -60.6(6)
N1A C3A C4A C5A 77.0(7)
C3A C4A C5A S2A -65.1(7)
C6A S2A C5A C4A -59.9(5)
Ni1 S2A C5A C4A 43.0(5)
C5A S2A C6A C7A 155.0(4)
Ni1 S2A C6A C7A 43.0(4)
S2A C6A C7A N2A -66.5(5)
C8A N2A C7A C6A 178.9(5)
Ni1 N2A C7A C6A 54.4(5)
C7A N2A C8A C9A 170.0(5)
Ni1 N2A C8A C9A -69.0(6)
N2A C8A C9A C10A 82.1(7)
C8A C9A C10A S1A -66.0(7)
C1A S1A C10A C9A -59.4(5)
Ni1 S1A C10A C9A 42.1(5)
C10B S1B C1B C2B 56.1(10)
Ni1 S1B C1B C2B -40.2(9)
S1B C1B C2B C3B 59.7(13)
C6B S2B C5B C4B -150.1(7)
Ni1 S2B C5B C4B -39.0(7)
C5B S2B C6B C7B 60.2(9)
Ni1 S2B C6B C7B -41.7(9)
S2B C6B C7B C8B 47.2(14)
C1B S1B C10B C9B -155.8(8)
Ni1 S1B C10B C9B -50.0(8)
O5 Cl2A O8A O6 134.6(5)
O7A Cl2A O8A O6 -111.8(6)
O6 Cl2A O5 Cl2B -64.4(7)
O8A Cl2A O5 Cl2B -146.6(5)
O7A Cl2A O5 Cl2B 89.4(6)
O7B Cl2B O5 Cl2A 165.6(5)
O8B Cl2B O5 Cl2A -77.6(5)
O6 Cl2B O5 Cl2A 40.9(5)
O5 Cl2A O6 Cl2B 60.4(7)
O8A Cl2A O6 Cl2B 145.5(5)
O7A Cl2A O6 Cl2B -93.0(5)
O5 Cl2A O6 O8A -85.1(8)
O7A Cl2A O6 O8A 121.5(7)
O7B Cl2B O6 Cl2A -169.3(5)
O5 Cl2B O6 Cl2A -44.6(6)
O8B Cl2B O6 Cl2A 78.1(5)
O7B Cl2B O6 O8A -143.3(5)
O5 Cl2B O6 O8A -18.6(7)
O8B Cl2B O6 O8A 104.1(6)
Cl2A O8A O6 Cl2B -18.7(3)
